data_4320392
loop_
_publ_author_name
'Didier L\"otscher'
'Stefan Rupprecht'
'Philippe Collomb'
'Peter Belser'
'Heiko Viebrock'
'Alex von Zelewsky'
'Peter Burger'

_publ_section_title
;
 Stereoselective Synthesis of Chiral Pinene[5,6]bipyridine Ligands and
 Their Coordination Chemistry
;
_journal_name_full 'Inorganic Chemistry'
_journal_page_first 5675
_journal_page_last 5681
_journal_paper_doi 10.1021/ic010411w
_journal_volume 40
_journal_year 2001
_chemical_formula_sum 'C30 H40 N2'
_chemical_formula_weight 428.64
_chemical_name_common (-)-Bis-propyl-di-pinene-[5,6]-bipyridine
_chemical_name_systematic
;
     ?
;
_space_group_IT_number 4
_symmetry_cell_setting monoclinic
_symmetry_space_group_name_Hall 'P 2yb'
_symmetry_space_group_name_H-M 'P 1 21 1'
_atom_sites_solution_hydrogens geom
_atom_sites_solution_primary direct
_atom_sites_solution_secondary difmap
_audit_creation_method SHELXL-97
_cell_angle_alpha 90.00
_cell_angle_beta 100.200(9)
_cell_angle_gamma 90.00
_cell_formula_units_Z 2
_cell_length_a 8.2230(9)
_cell_length_b 12.959(2)
_cell_length_c 12.5770(15)
_cell_measurement_reflns_used 43
_cell_measurement_temperature 173(2)
_cell_measurement_theta_max 22
_cell_measurement_theta_min 12
_cell_volume 1319.0(3)
_computing_cell_refinement 'Siemens-P3 Program'
_computing_data_collection 'Siemens-P3 Program'
_computing_data_reduction Siemens-XDISK-Program
_computing_structure_refinement 'SHELXL-93 (Sheldrick, 1993)'
_computing_structure_solution 'SHELXS-86 (Sheldrick, 1990)'
_diffrn_ambient_temperature 173(2)
_diffrn_measurement_device 'Siemens Nicolet P4'
_diffrn_measurement_method omega
_diffrn_radiation_monochromator graphite
_diffrn_radiation_source 'fine-focus sealed tube'
_diffrn_radiation_type MoK\a
_diffrn_radiation_wavelength 0.71069
_diffrn_reflns_av_R_equivalents 0.0308
_diffrn_reflns_av_sigmaI/netI 0.1176
_diffrn_reflns_limit_h_max 10
_diffrn_reflns_limit_h_min 0
_diffrn_reflns_limit_k_max 16
_diffrn_reflns_limit_k_min 0
_diffrn_reflns_limit_l_max 15
_diffrn_reflns_limit_l_min -16
_diffrn_reflns_number 3217
_diffrn_reflns_theta_max 27.00
_diffrn_reflns_theta_min 2.28
_diffrn_standards_interval_count 97
_diffrn_standards_number 3
_exptl_absorpt_coefficient_mu 0.062
_exptl_absorpt_correction_type none
_exptl_crystal_colour colorless
_exptl_crystal_density_diffrn 1.079
_exptl_crystal_description block
_exptl_crystal_F_000 468
_exptl_crystal_size_max 0.2
_exptl_crystal_size_mid 0.2
_exptl_crystal_size_min 0.2
_refine_diff_density_max 0.314
_refine_diff_density_min -0.314
_refine_diff_density_rms 0.045
_refine_ls_abs_structure_details 'Flack H D (1983), Acta Cryst. A39, 876-881'
_refine_ls_abs_structure_Flack -2.51(999)
_refine_ls_extinction_method none
_refine_ls_goodness_of_fit_all 1.040
_refine_ls_goodness_of_fit_obs 1.190
_refine_ls_matrix_type full
_refine_ls_number_parameters 299
_refine_ls_number_reflns 3013
_refine_ls_number_restraints 1
_refine_ls_restrained_S_all 1.042
_refine_ls_restrained_S_obs 1.190
_refine_ls_R_factor_all 0.1976
_refine_ls_R_factor_obs 0.0826
_refine_ls_shift/esd_max -0.002
_refine_ls_shift/esd_mean 0.000
_refine_ls_structure_factor_coef Fsqd
_refine_ls_weighting_details 'w=1/[\s^2^(Fo^2^)+(0.0681P)^2^+1.0062P] where P=(Fo^2^+2Fc^2^)/3'
_refine_ls_weighting_scheme calc
_refine_ls_wR_factor_all 0.2261
_refine_ls_wR_factor_obs 0.1629
_reflns_number_observed 1349
_reflns_number_total 3014
_reflns_observed_criterion >2sigma(I)
_cod_data_source_file ic010411w_2.cif
_cod_data_source_block lig
_cod_depositor_comments
;
The following automatic conversions were performed:

'_refine_ls_weighting_scheme' value 'calc
w=1/[\s^2^(Fo^2^)+(0.0681P)^2^+1.0062P] where P=(Fo^2^+2Fc^2^)/3' was
changed to 'calc'. New tag '_refine_ls_weighting_details' was
created. The value of the new tag was set to
'w=1/[\s^2^(Fo^2^)+(0.0681P)^2^+1.0062P] where P=(Fo^2^+2Fc^2^)/3'.

Automatic conversion script
Id: cif_fix_values 3143 2015-03-26 13:38:13Z robertas 
;
_cod_database_code 4320392

loop_
_symmetry_equiv_pos_as_xyz
'x, y, z'
'-x, y+1/2, -z'

loop_
_atom_site_aniso_label
_atom_site_aniso_U_11
_atom_site_aniso_U_22
_atom_site_aniso_U_33
_atom_site_aniso_U_23
_atom_site_aniso_U_13
_atom_site_aniso_U_12
N1 0.040(4) 0.041(4) 0.039(3) -0.010(3) 0.015(3) -0.011(3)
C2 0.044(4) 0.035(4) 0.027(4) -0.002(3) 0.009(3) 0.001(4)
C3 0.043(5) 0.047(5) 0.038(4) -0.004(4) 0.012(4) -0.005(4)
C4 0.039(5) 0.045(5) 0.051(5) -0.007(4) 0.005(4) -0.009(4)
C5 0.047(5) 0.036(4) 0.043(5) -0.006(4) 0.003(4) -0.011(4)
C6 0.050(5) 0.033(4) 0.038(4) -0.005(4) 0.006(4) -0.014(4)
C7 0.058(5) 0.049(6) 0.054(5) -0.020(5) 0.011(4) -0.017(5)
C8 0.079(6) 0.040(5) 0.054(5) -0.019(4) -0.003(5) -0.014(5)
C9 0.058(6) 0.048(5) 0.082(6) -0.007(5) -0.008(5) -0.016(5)
C10 0.051(5) 0.043(5) 0.062(6) -0.005(5) -0.004(4) -0.015(4)
C11 0.091(7) 0.032(5) 0.047(5) -0.003(4) -0.018(5) -0.001(5)
C12 0.154(11) 0.070(7) 0.045(5) -0.004(5) 0.016(6) -0.004(7)
C13 0.114(9) 0.092(9) 0.084(8) -0.034(7) -0.048(6) 0.007(7)
C14 0.054(5) 0.069(6) 0.080(6) -0.041(6) 0.014(5) -0.001(5)
C15 0.066(7) 0.127(11) 0.121(9) -0.076(9) -0.002(7) 0.009(8)
C16 0.069(7) 0.125(11) 0.151(11) -0.090(10) -0.012(7) 0.032(8)
N1' 0.036(3) 0.042(4) 0.023(3) -0.006(3) -0.001(3) 0.003(3)
C2' 0.035(4) 0.040(4) 0.033(4) -0.001(4) 0.007(3) -0.001(4)
C3' 0.046(5) 0.056(6) 0.062(5) -0.034(5) 0.008(4) -0.011(4)
C4' 0.034(5) 0.067(6) 0.053(5) -0.025(5) 0.012(4) 0.002(4)
C5' 0.032(4) 0.044(5) 0.030(4) -0.010(4) -0.001(3) 0.002(4)
C6' 0.037(4) 0.045(5) 0.045(4) -0.015(4) -0.006(4) 0.011(4)
C7' 0.036(5) 0.126(11) 0.123(9) -0.091(8) -0.020(6) 0.017(6)
C8' 0.035(5) 0.117(10) 0.138(9) -0.100(8) -0.010(6) 0.008(6)
C9' 0.031(4) 0.164(11) 0.055(5) -0.046(7) -0.010(4) -0.011(7)
C10' 0.036(4) 0.075(6) 0.042(4) -0.026(5) 0.005(3) 0.006(4)
C11' 0.047(5) 0.064(7) 0.122(9) -0.044(7) -0.024(6) -0.005(5)
C12' 0.124(11) 0.069(8) 0.180(14) 0.005(9) -0.082(10) -0.035(8)
C13' 0.069(7) 0.080(8) 0.148(10) -0.056(8) -0.032(7) 0.002(6)
C14' 0.073(10) 0.619(49) 0.284(23) -0.392(31) 0.095(13) -0.139(18)
C15' 0.227(20) 0.284(25) 0.125(12) 0.143(16) -0.104(13) -0.200(20)
C16' 0.092(8) 0.094(10) 0.129(11) 0.019(9) -0.025(8) 0.018(8)

loop_
_atom_site_label
_atom_site_type_symbol
_atom_site_fract_x
_atom_site_fract_y
_atom_site_fract_z
_atom_site_U_iso_or_equiv
_atom_site_thermal_displace_type
_atom_site_occupancy
_atom_site_calc_flag
_atom_site_refinement_flags
_atom_site_disorder_group
N1 N 0.8069(7) 0.5206(5) 0.6511(5) 0.039(2) Uani 1 d . .
C2 C 0.7739(9) 0.5920(6) 0.7219(5) 0.035(2) Uani 1 d . .
C3 C 0.6126(9) 0.6183(6) 0.7289(6) 0.042(2) Uani 1 d . .
H3 H 0.5923(9) 0.6677(6) 0.7786(6) 0.076(13) Uiso 1 calc R .
C4 C 0.4837(10) 0.5720(6) 0.6631(6) 0.045(2) Uani 1 d . .
H4 H 0.3752(10) 0.5891(6) 0.6673(6) 0.076(13) Uiso 1 calc R .
C5 C 0.5182(10) 0.4984(6) 0.5895(6) 0.042(2) Uani 1 d . .
C6 C 0.6814(10) 0.4755(6) 0.5864(6) 0.041(2) Uani 1 d . .
C7 C 0.7239(10) 0.4009(6) 0.5026(6) 0.054(2) Uani 1 d . .
H7 H 0.7864(10) 0.4382(6) 0.4552(6) 0.053(9) Uiso 1 calc R .
C8 C 0.5614(11) 0.3616(7) 0.4342(7) 0.059(2) Uani 1 d . .
H8 H 0.5754(11) 0.3118(7) 0.3778(7) 0.053(9) Uiso 1 calc R .
C9 C 0.4413(10) 0.3274(7) 0.5086(8) 0.065(3) Uani 1 d . .
H9A H 0.4949(10) 0.3016(7) 0.5785(8) 0.100(11) Uiso 1 calc R .
H9B H 0.3544(10) 0.2813(7) 0.4748(8) 0.100(11) Uiso 1 calc R .
C10 C 0.3890(10) 0.4429(6) 0.5090(7) 0.054(2) Uani 1 d . .
H10 H 0.2731(10) 0.4570(6) 0.5129(7) 0.053(9) Uiso 1 calc R .
C11 C 0.4392(12) 0.4516(7) 0.3958(7) 0.060(3) Uani 1 d . .
C12 C 0.5034(15) 0.5545(8) 0.3623(7) 0.090(4) Uani 1 d . .
H12A H 0.5957(56) 0.5761(28) 0.4155(30) 0.127(11) Uiso 1 calc R .
H12B H 0.4172(30) 0.6052(15) 0.3567(54) 0.127(11) Uiso 1 calc R .
H12C H 0.5378(81) 0.5471(15) 0.2937(28) 0.127(11) Uiso 1 calc R .
C13 C 0.2975(14) 0.4163(9) 0.3051(8) 0.104(4) Uani 1 d . .
H13A H 0.2550(61) 0.3512(29) 0.3244(28) 0.127(11) Uiso 1 calc R .
H13B H 0.3389(26) 0.4089(54) 0.2388(16) 0.127(11) Uiso 1 calc R .
H13C H 0.2108(42) 0.4668(29) 0.2960(41) 0.127(11) Uiso 1 calc R .
C14 C 0.8331(10) 0.3123(7) 0.5590(7) 0.067(3) Uani 1 d . .
H14A H 0.9255(10) 0.3423(7) 0.6079(7) 0.100(11) Uiso 1 calc R .
H14B H 0.7686(10) 0.2727(7) 0.6021(7) 0.100(11) Uiso 1 calc R .
C15 C 0.8988(13) 0.2406(10) 0.4837(10) 0.107(5) Uani 1 d . .
H15A H 0.8065(13) 0.2120(10) 0.4336(10) 0.100(11) Uiso 1 calc R .
H15B H 0.9656(13) 0.2800(10) 0.4418(10) 0.100(11) Uiso 1 calc R .
C16 C 0.9999(14) 0.1544(10) 0.5380(10) 0.119(5) Uani 1 d . .
H16A H 1.0963(42) 0.1817(10) 0.5836(42) 0.127(11) Uiso 1 calc R .
H16B H 1.0330(70) 0.1100(30) 0.4845(10) 0.127(11) Uiso 1 calc R .
H16C H 0.9358(29) 0.1157(31) 0.5809(43) 0.127(11) Uiso 1 calc R .
N1' N 0.8834(7) 0.7170(5) 0.8572(4) 0.0345(15) Uani 1 d . .
C2' C 0.9189(9) 0.6435(6) 0.7901(5) 0.036(2) Uani 1 d . .
C3' C 1.0769(10) 0.6168(7) 0.7821(7) 0.055(2) Uani 1 d . .
H3' H 1.0971(10) 0.5650(7) 0.7348(7) 0.076(13) Uiso 1 calc R .
C4' C 1.2068(10) 0.6683(7) 0.8458(6) 0.051(2) Uani 1 d . .
H4' H 1.3153(10) 0.6496(7) 0.8433(6) 0.076(13) Uiso 1 calc R .
C5' C 1.1754(8) 0.7462(6) 0.9119(5) 0.036(2) Uani 1 d . .
C6' C 1.0103(9) 0.7664(6) 0.9162(6) 0.044(2) Uani 1 d . .
C7' C 0.9698(11) 0.8531(10) 0.9879(10) 0.099(5) Uani 1 d . .
H7' H 0.9114(11) 0.9051(10) 0.9389(10) 0.053(9) Uiso 1 calc R .
C8' C 1.1302(11) 0.9042(9) 1.0421(10) 0.100(5) Uani 1 d . .
H8' H 1.1153(11) 0.9611(9) 1.0907(10) 0.053(9) Uiso 1 calc R .
C9' C 1.2542(9) 0.8217(11) 1.0927(7) 0.085(4) Uani 1 d . .
H9C H 1.2040(9) 0.7596(11) 1.1153(7) 0.100(11) Uiso 1 calc R .
H9D H 1.3411(9) 0.8474(11) 1.1489(7) 0.100(11) Uiso 1 calc R .
C10' C 1.3033(9) 0.8145(7) 0.9790(6) 0.051(2) Uani 1 d . .
H10' H 1.4194(9) 0.7993(7) 0.9767(6) 0.053(9) Uiso 1 calc R .
C11' C 1.2478(12) 0.9290(8) 0.9618(10) 0.083(4) Uani 1 d . .
C12' C 1.1795(16) 0.9638(9) 0.8483(12) 0.138(6) Uani 1 d . .
H12D H 1.1337(80) 1.0318(25) 0.8503(12) 0.127(11) Uiso 1 calc R .
H12E H 1.0947(66) 0.9169(33) 0.8159(24) 0.127(11) Uiso 1 calc R .
H12F H 1.2665(25) 0.9650(54) 0.8066(19) 0.127(11) Uiso 1 calc R .
C13' C 1.3890(12) 1.0028(9) 1.0095(10) 0.105(4) Uani 1 d . .
H13D H 1.4403(59) 0.9786(32) 1.0796(26) 0.127(11) Uiso 1 calc R .
H13E H 1.3452(18) 1.0707(15) 1.0158(55) 0.127(11) Uiso 1 calc R .
H13F H 1.4695(45) 1.0050(43) 0.9628(30) 0.127(11) Uiso 1 calc R .
C14' C 0.8553(17) 0.8237(21) 1.0604(16) 0.317(21) Uani 1 d . .
H14C H 0.7497(17) 0.8465(21) 1.0202(16) 0.100(11) Uiso 1 calc R .
H14D H 0.8528(17) 0.7491(21) 1.0538(16) 0.100(11) Uiso 1 calc R .
C15' C 0.8388(23) 0.8350(17) 1.1449(12) 0.229(14) Uani 1 d . .
H15C H 0.8452(23) 0.9093(17) 1.1535(12) 0.100(11) Uiso 1 calc R .
H15D H 0.9415(23) 0.8090(17) 1.1861(12) 0.100(11) Uiso 1 calc R .
C16' C 0.7133(13) 0.8047(10) 1.2133(10) 0.111(4) Uani 1 d . .
H16D H 0.6589(63) 0.8654(11) 1.2332(48) 0.127(11) Uiso 1 calc R .
H16E H 0.7679(19) 0.7702(51) 1.2773(31) 0.127(11) Uiso 1 calc R .
H16F H 0.6331(54) 0.7592(45) 1.1729(24) 0.127(11) Uiso 1 calc R .

loop_
_atom_type_symbol
_atom_type_description
_atom_type_scat_dispersion_real
_atom_type_scat_dispersion_imag
_atom_type_scat_source
C C 0.0033 0.0016 'International Tables Vol C Tables 4.2.6.8 and 6.1.1.4'
H H 0.0000 0.0000 'International Tables Vol C Tables 4.2.6.8 and 6.1.1.4'
N N 0.0061 0.0033 'International Tables Vol C Tables 4.2.6.8 and 6.1.1.4'

loop_
_geom_angle_atom_site_label_1
_geom_angle_atom_site_label_2
_geom_angle_atom_site_label_3
_geom_angle
_geom_angle_site_symmetry_1
_geom_angle_site_symmetry_3
_geom_angle_publ_flag
C6 N1 C2 118.8(6) . . ?
N1 C2 C3 121.2(7) . . ?
N1 C2 C2' 116.9(6) . . ?
C3 C2 C2' 121.8(6) . . ?
C4 C3 C2 120.2(8) . . ?
C4 C3 H3 119.9(5) . . ?
C2 C3 H3 119.9(4) . . ?
C3 C4 C5 118.5(8) . . ?
C3 C4 H4 120.7(5) . . ?
C5 C4 H4 120.7(5) . . ?
C6 C5 C4 118.6(7) . . ?
C6 C5 C10 116.7(7) . . ?
C4 C5 C10 124.7(8) . . ?
N1 C6 C5 122.7(7) . . ?
N1 C6 C7 117.1(7) . . ?
C5 C6 C7 120.1(7) . . ?
C6 C7 C8 108.4(7) . . ?
C6 C7 C14 109.9(6) . . ?
C8 C7 C14 112.6(7) . . ?
C6 C7 H7 108.6(4) . . ?
C8 C7 H7 108.6(4) . . ?
C14 C7 H7 108.6(5) . . ?
C9 C8 C7 109.9(7) . . ?
C9 C8 C11 87.4(7) . . ?
C7 C8 C11 111.8(7) . . ?
C9 C8 H8 114.9(4) . . ?
C7 C8 H8 114.9(5) . . ?
C11 C8 H8 114.9(4) . . ?
C8 C9 C10 86.2(7) . . ?
C8 C9 H9A 114.3(4) . . ?
C10 C9 H9A 114.3(5) . . ?
C8 C9 H9B 114.3(4) . . ?
C10 C9 H9B 114.3(4) . . ?
H9A C9 H9B 111.4 . . ?
C5 C10 C11 108.0(7) . . ?
C5 C10 C9 107.3(7) . . ?
C11 C10 C9 87.1(7) . . ?
C5 C10 H10 116.8(5) . . ?
C11 C10 H10 116.8(5) . . ?
C9 C10 H10 116.8(4) . . ?
C12 C11 C13 107.9(8) . . ?
C12 C11 C10 118.6(7) . . ?
C13 C11 C10 111.4(8) . . ?
C12 C11 C8 120.4(8) . . ?
C13 C11 C8 111.5(7) . . ?
C10 C11 C8 85.7(6) . . ?
C11 C12 H12A 109.5(5) . . ?
C11 C12 H12B 109.5(6) . . ?
H12A C12 H12B 109.5 . . ?
C11 C12 H12C 109.5(5) . . ?
H12A C12 H12C 109.5 . . ?
H12B C12 H12C 109.5 . . ?
C11 C13 H13A 109.5(6) . . ?
C11 C13 H13B 109.5(6) . . ?
H13A C13 H13B 109.5 . . ?
C11 C13 H13C 109.5(6) . . ?
H13A C13 H13C 109.5 . . ?
H13B C13 H13C 109.5 . . ?
C15 C14 C7 114.6(8) . . ?
C15 C14 H14A 108.6(5) . . ?
C7 C14 H14A 108.6(4) . . ?
C15 C14 H14B 108.6(7) . . ?
C7 C14 H14B 108.6(5) . . ?
H14A C14 H14B 107.6 . . ?
C16 C15 C14 114.3(10) . . ?
C16 C15 H15A 108.7(6) . . ?
C14 C15 H15A 108.7(5) . . ?
C16 C15 H15B 108.7(8) . . ?
C14 C15 H15B 108.7(7) . . ?
H15A C15 H15B 107.6 . . ?
C15 C16 H16A 109.5(6) . . ?
C15 C16 H16B 109.5(6) . . ?
H16A C16 H16B 109.5 . . ?
C15 C16 H16C 109.5(8) . . ?
H16A C16 H16C 109.5 . . ?
H16B C16 H16C 109.5 . . ?
C6' N1' C2' 117.1(6) . . ?
N1' C2' C3' 122.9(7) . . ?
N1' C2' C2 116.0(6) . . ?
C3' C2' C2 121.1(7) . . ?
C2' C3' C4' 118.7(8) . . ?
C2' C3' H3' 120.6(5) . . ?
C4' C3' H3' 120.6(5) . . ?
C5' C4' C3' 119.9(7) . . ?
C5' C4' H4' 120.0(4) . . ?
C3' C4' H4' 120.0(5) . . ?
C4' C5' C6' 117.1(7) . . ?
C4' C5' C10' 125.9(7) . . ?
C6' C5' C10' 117.1(6) . . ?
N1' C6' C5' 124.1(7) . . ?
N1' C6' C7' 117.0(7) . . ?
C5' C6' C7' 118.7(7) . . ?
C14' C7' C6' 114.2(12) . . ?
C14' C7' C8' 115.6(10) . . ?
C6' C7' C8' 108.9(7) . . ?
C14' C7' H7' 105.7(12) . . ?
C6' C7' H7' 105.7(6) . . ?
C8' C7' H7' 105.7(7) . . ?
C7' C8' C9' 110.0(10) . . ?
C7' C8' C11' 112.9(9) . . ?
C9' C8' C11' 88.2(7) . . ?
C7' C8' H8' 114.3(5) . . ?
C9' C8' H8' 114.3(5) . . ?
C11' C8' H8' 114.3(5) . . ?
C8' C9' C10' 85.5(8) . . ?
C8' C9' H9C 114.4(6) . . ?
C10' C9' H9C 114.4(6) . . ?
C8' C9' H9D 114.4(5) . . ?
C10' C9' H9D 114.4(4) . . ?
H9C C9' H9D 111.5 . . ?
C5' C10' C9' 106.3(7) . . ?
C5' C10' C11' 108.8(6) . . ?
C9' C10' C11' 87.3(8) . . ?
C5' C10' H10' 116.8(4) . . ?
C9' C10' H10' 116.8(4) . . ?
C11' C10' H10' 116.8(5) . . ?
C12' C11' C13' 108.1(10) . . ?
C12' C11' C8' 120.5(9) . . ?
C13' C11' C8' 112.9(9) . . ?
C12' C11' C10' 117.9(9) . . ?
C13' C11' C10' 110.8(8) . . ?
C8' C11' C10' 85.0(8) . . ?
C11' C12' H12D 109.5(7) . . ?
C11' C12' H12E 109.5(6) . . ?
H12D C12' H12E 109.5 . . ?
C11' C12' H12F 109.5(7) . . ?
H12D C12' H12F 109.5 . . ?
H12E C12' H12F 109.5 . . ?
C11' C13' H13D 109.5(7) . . ?
C11' C13' H13E 109.5(5) . . ?
H13D C13' H13E 109.5 . . ?
C11' C13' H13F 109.5(7) . . ?
H13D C13' H13F 109.5 . . ?
H13E C13' H13F 109.5 . . ?
C15' C14' C7' 139.7(15) . . ?
C15' C14' H14C 102.1(17) . . ?
C7' C14' H14C 102.1(11) . . ?
C15' C14' H14D 102.1(21) . . ?
C7' C14' H14D 102.1(10) . . ?
H14C C14' H14D 104.8 . . ?
C14' C15' C16' 136.7(16) . . ?
C14' C15' H15C 103.0(20) . . ?
C16' C15' H15C 103.0(11) . . ?
C14' C15' H15D 103.0(18) . . ?
C16' C15' H15D 103.0(8) . . ?
H15C C15' H15D 105.1 . . ?
C15' C16' H16D 109.5(11) . . ?
C15' C16' H16E 109.5(7) . . ?
H16D C16' H16E 109.5 . . ?
C15' C16' H16F 109.5(8) . . ?
H16D C16' H16F 109.5 . . ?
H16E C16' H16F 109.47(8) . . ?

loop_
_geom_bond_atom_site_label_1
_geom_bond_atom_site_label_2
_geom_bond_distance
_geom_bond_site_symmetry_2
_geom_bond_publ_flag
N1 C6 1.331(9) . ?
N1 C2 1.344(9) . ?
C2 C3 1.388(10) . ?
C2 C2' 1.497(9) . ?
C3 C4 1.363(10) . ?
C3 H3 0.93 . ?
C4 C5 1.393(10) . ?
C4 H4 0.93 . ?
C5 C6 1.382(10) . ?
C5 C10 1.514(10) . ?
C6 C7 1.516(10) . ?
C7 C8 1.542(11) . ?
C7 C14 1.550(12) . ?
C7 H7 0.98 . ?
C8 C9 1.542(12) . ?
C8 C11 1.559(12) . ?
C8 H8 0.98 . ?
C9 C10 1.557(12) . ?
C9 H9A 0.97 . ?
C9 H9B 0.97 . ?
C10 C11 1.554(12) . ?
C10 H10 0.98 . ?
C11 C12 1.521(13) . ?
C11 C13 1.549(11) . ?
C12 H12A 0.96 . ?
C12 H12B 0.96 . ?
C12 H12C 0.96 . ?
C13 H13A 0.96 . ?
C13 H13B 0.96 . ?
C13 H13C 0.96 . ?
C14 C15 1.495(12) . ?
C14 H14A 0.97 . ?
C14 H14B 0.97 . ?
C15 C16 1.49(2) . ?
C15 H15A 0.97 . ?
C15 H15B 0.97 . ?
C16 H16A 0.96 . ?
C16 H16B 0.96 . ?
C16 H16C 0.96 . ?
N1' C6' 1.332(9) . ?
N1' C2' 1.339(9) . ?
C2' C3' 1.366(10) . ?
C3' C4' 1.388(10) . ?
C3' H3' 0.93 . ?
C4' C5' 1.362(10) . ?
C4' H4' 0.93 . ?
C5' C6' 1.393(9) . ?
C5' C10' 1.512(10) . ?
C6' C7' 1.514(11) . ?
C7' C14' 1.47(2) . ?
C7' C8' 1.525(12) . ?
C7' H7' 0.98 . ?
C8' C9' 1.54(2) . ?
C8' C11' 1.55(2) . ?
C8' H8' 0.98 . ?
C9' C10' 1.556(10) . ?
C9' H9C 0.97 . ?
C9' H9D 0.97 . ?
C10' C11' 1.556(13) . ?
C10' H10' 0.98 . ?
C11' C12' 1.51(2) . ?
C11' C13' 1.542(12) . ?
C12' H12D 0.96 . ?
C12' H12E 0.96 . ?
C12' H12F 0.96 . ?
C13' H13D 0.96 . ?
C13' H13E 0.96 . ?
C13' H13F 0.96 . ?
C14' C15' 1.10(2) . ?
C14' H14C 0.97 . ?
C14' H14D 0.97 . ?
C15' C16' 1.51(2) . ?
C15' H15C 0.97 . ?
C15' H15D 0.97 . ?
C16' H16D 0.96 . ?
C16' H16E 0.96 . ?
C16' H16F 0.96 . ?

loop_
_geom_torsion_atom_site_label_1
_geom_torsion_atom_site_label_2
_geom_torsion_atom_site_label_3
_geom_torsion_atom_site_label_4
_geom_torsion
_geom_torsion_site_symmetry_1
_geom_torsion_site_symmetry_2
_geom_torsion_site_symmetry_3
_geom_torsion_site_symmetry_4
_geom_torsion_publ_flag
C6 N1 C2 C3 0.5(10) . . . . ?
C6 N1 C2 C2' -177.9(6) . . . . ?
N1 C2 C3 C4 -0.3(11) . . . . ?
C2' C2 C3 C4 178.0(7) . . . . ?
C2 C3 C4 C5 0.0(11) . . . . ?
C3 C4 C5 C6 0.0(11) . . . . ?
C3 C4 C5 C10 -177.9(8) . . . . ?
C2 N1 C6 C5 -0.5(10) . . . . ?
C2 N1 C6 C7 175.9(6) . . . . ?
C4 C5 C6 N1 0.2(11) . . . . ?
C10 C5 C6 N1 178.4(7) . . . . ?
C4 C5 C6 C7 -176.0(7) . . . . ?
C10 C5 C6 C7 2.1(10) . . . . ?
N1 C6 C7 C8 -177.7(7) . . . . ?
C5 C6 C7 C8 -1.2(10) . . . . ?
N1 C6 C7 C14 58.9(9) . . . . ?
C5 C6 C7 C14 -124.6(8) . . . . ?
C6 C7 C8 C9 -47.8(9) . . . . ?
C14 C7 C8 C9 73.9(9) . . . . ?
C6 C7 C8 C11 47.6(9) . . . . ?
C14 C7 C8 C11 169.3(8) . . . . ?
C7 C8 C9 C10 84.9(7) . . . . ?
C11 C8 C9 C10 -27.5(6) . . . . ?
C6 C5 C10 C11 -48.2(9) . . . . ?
C4 C5 C10 C11 129.8(8) . . . . ?
C6 C5 C10 C9 44.4(10) . . . . ?
C4 C5 C10 C9 -137.6(8) . . . . ?
C8 C9 C10 C5 -80.4(7) . . . . ?
C8 C9 C10 C11 27.6(6) . . . . ?
C5 C10 C11 C12 -42.5(11) . . . . ?
C9 C10 C11 C12 -149.7(9) . . . . ?
C5 C10 C11 C13 -168.7(8) . . . . ?
C9 C10 C11 C13 84.1(8) . . . . ?
C5 C10 C11 C8 79.9(7) . . . . ?
C9 C10 C11 C8 -27.3(6) . . . . ?
C9 C8 C11 C12 148.3(8) . . . . ?
C7 C8 C11 C12 37.8(11) . . . . ?
C9 C8 C11 C13 -83.8(9) . . . . ?
C7 C8 C11 C13 165.7(8) . . . . ?
C9 C8 C11 C10 27.5(6) . . . . ?
C7 C8 C11 C10 -82.9(8) . . . . ?
C6 C7 C14 C15 -173.3(8) . . . . ?
C8 C7 C14 C15 65.8(11) . . . . ?
C7 C14 C15 C16 -178.6(9) . . . . ?
C6' N1' C2' C3' 1.4(11) . . . . ?
C6' N1' C2' C2 -177.8(6) . . . . ?
N1 C2 C2' N1' 177.6(6) . . . . ?
C3 C2 C2' N1' -0.7(9) . . . . ?
N1 C2 C2' C3' -1.5(10) . . . . ?
C3 C2 C2' C3' -179.9(8) . . . . ?
N1' C2' C3' C4' -0.3(12) . . . . ?
C2 C2' C3' C4' 178.8(7) . . . . ?
C2' C3' C4' C5' -2.2(12) . . . . ?
C3' C4' C5' C6' 3.4(12) . . . . ?
C3' C4' C5' C10' -174.9(8) . . . . ?
C2' N1' C6' C5' 0.0(11) . . . . ?
C2' N1' C6' C7' 177.0(8) . . . . ?
C4' C5' C6' N1' -2.4(12) . . . . ?
C10' C5' C6' N1' 176.0(7) . . . . ?
C4' C5' C6' C7' -179.4(9) . . . . ?
C10' C5' C6' C7' -0.9(12) . . . . ?
N1' C6' C7' C14' 53.0(15) . . . . ?
C5' C6' C7' C14' -129.9(12) . . . . ?
N1' C6' C7' C8' -176.1(9) . . . . ?
C5' C6' C7' C8' 1.1(14) . . . . ?
C14' C7' C8' C9' 80.9(16) . . . . ?
C6' C7' C8' C9' -49.2(13) . . . . ?
C14' C7' C8' C11' 177.7(15) . . . . ?
C6' C7' C8' C11' 47.5(14) . . . . ?
C7' C8' C9' C10' 86.0(10) . . . . ?
C11' C8' C9' C10' -27.8(7) . . . . ?
C4' C5' C10' C9' -135.0(9) . . . . ?
C6' C5' C10' C9' 46.6(10) . . . . ?
C4' C5' C10' C11' 132.2(9) . . . . ?
C6' C5' C10' C11' -46.1(10) . . . . ?
C8' C9' C10' C5' -81.1(8) . . . . ?
C8' C9' C10' C11' 27.7(7) . . . . ?
C7' C8' C11' C12' 36.5(14) . . . . ?
C9' C8' C11' C12' 147.4(9) . . . . ?
C7' C8' C11' C13' 166.3(9) . . . . ?
C9' C8' C11' C13' -82.7(10) . . . . ?
C7' C8' C11' C10' -83.2(9) . . . . ?
C9' C8' C11' C10' 27.8(6) . . . . ?
C5' C10' C11' C12' -43.2(12) . . . . ?
C9' C10' C11' C12' -149.5(10) . . . . ?
C5' C10' C11' C13' -168.6(9) . . . . ?
C9' C10' C11' C13' 85.2(10) . . . . ?
C5' C10' C11' C8' 78.8(7) . . . . ?
C9' C10' C11' C8' -27.4(6) . . . . ?
C6' C7' C14' C15' 137.7(43) . . . . ?
C8' C7' C14' C15' 10.1(53) . . . . ?
C7' C14' C15' C16' 177.5(21) . . . . ?

loop_
_cod_related_entry_id
_cod_related_entry_database
_cod_related_entry_code
1 ChemSpider 30661101
